data_1537075
loop_
_publ_author_name
'Zheng, C.'
'Li, S.'
'Mattausch, H.J.'

_publ_section_title
;
 Fused stars and nano-stripes in rare earth halide compound La7 Sb11 Br4
;
_journal_name_full 'Zeitschrift fuer Anorganische und Allgemeine Chemie'
_journal_page_first 421
_journal_page_last 426
_journal_volume 631
_journal_year 2005
_chemical_formula_sum 'Br4 La7 Sb11'
_chemical_name_systematic 'La7 Sb11 Br4'
_space_group_IT_number 62
_symmetry_space_group_name_Hall '-P 2ac 2n'
_symmetry_space_group_name_H-M 'P n m a'
_cell_angle_alpha 90
_cell_angle_beta 90
_cell_angle_gamma 90
_cell_formula_units_Z 4
_cell_length_a 30.949
_cell_length_b 4.3042
_cell_length_c 19.675
_cell_volume 2620.920
_citation_journal_id_ASTM ZAACAB
_cod_data_source_file Zheng_ZAACAB_2005_1708.cif
_cod_data_source_block Br4La7Sb11
_cod_original_cell_volume 2620.92
_cod_database_code 1537075

loop_
_symmetry_equiv_pos_as_xyz
x,y,z
-x+1/2,-y,z+1/2
x+1/2,-y+1/2,-z+1/2
-x,y+1/2,-z
-x,-y,-z
x-1/2,y,-z-1/2
-x-1/2,y-1/2,z-1/2
x,-y-1/2,z

loop_
_atom_site_label
_atom_site_type_symbol
_atom_site_fract_x
_atom_site_fract_y
_atom_site_fract_z
_atom_site_occupancy
_atom_site_U_iso_or_equiv
Br3 Br-1 0.45014 0.25 0.37347 1 0.0
La6 La+3 0.38658 0.25 0.69337 1 0.0
Br2 Br-1 0.04622 0.25 0.21153 1 0.0
Sb8 Sb-1 0.09238 0.75 0.36617 1 0.0
Sb1 Sb-1 0.2182 0.75 0.47274 1 0.0
La7 La+3 0.57696 0.25 0.52974 1 0.0
Sb7 Sb-1 0.15682 0.25 0.30389 1 0.0
La2 La+3 0.25801 0.25 0.36396 1 0.0
La1 La+3 0.25874 0.25 0.58057 1 0.0
La4 La+3 0.51219 0.25 0.1409 1 0.0
La5 La+3 0.38621 0.25 0.25291 1 0.0
Br4 Br-1 0.0385 0.75 0.0618 1 0.0
Sb4 Sb-1 0.1577 0.25 0.64254 1 0.0
Sb11 Sb-1 0.15814 0.25 0.08529 1 0.0
Sb3 Sb-1 0.40872 0.25 0.08208 1 0.0
Sb9 Sb-1 0.34021 0.75 0.35862 1 0.0
Sb6 Sb-1 0.28397 0.25 0.74897 1 0.0
Sb2 Sb-1 0.03335 0.25 0.52848 1 0.0
Sb5 Sb-1 0.28386 0.25 0.19535 1 0.0
Sb10 Sb-1 0.34184 0.25 0.47266 1 0.0
La3 La+3 0.13831 0.25 0.47171 1 0.0
Br1 Br-1 0.46046 0.75 0.22868 1 0.0
